data_4335930
loop_
_publ_author_name
'Yan Liu'
'Ke Mo'
'Yong Cui'

_publ_contact_author 'Yong Cui'
_publ_contact_author_email yongcui@sjtu.edu.cn
_publ_contact_author_fax +86-21-54741297
_publ_contact_author_phone +86-21-54747687
_publ_section_title
;
 Porous and Robust Lanthanide Metal-Organoboron Frameworks as Water
 Tolerant Lewis Acid Catalysts
;
_journal_name_full 'Inorganic Chemistry'
_journal_page_first 10286
_journal_page_last 10291
_journal_paper_doi 10.1021/ic400598x
_journal_volume 52
_journal_year 2013
_chemical_formula_sum 'C143 H182 B4 N4 Nd4 O33'
_chemical_formula_weight 3105.13
_chemical_name_systematic
; 
 ? 
;
_space_group_IT_number 52
_symmetry_cell_setting orthorhombic
_symmetry_space_group_name_Hall '-P 2a 2bc'
_symmetry_space_group_name_H-M 'P n n a'
_atom_sites_solution_hydrogens geom
_atom_sites_solution_primary direct
_atom_sites_solution_secondary difmap
_audit_creation_method SHELXL-97
_cell_angle_alpha 90.00
_cell_angle_beta 90.00
_cell_angle_gamma 90.00
_cell_formula_units_Z 4
_cell_length_a 37.6140(15)
_cell_length_b 27.2860(11)
_cell_length_c 18.2151(7)
_cell_measurement_reflns_used 8473
_cell_measurement_temperature 123
_cell_measurement_theta_max 55
_cell_measurement_theta_min 2.92
_cell_volume 18694.8(13)
_computing_cell_refinement 'SAINT (Bruker, 1999)'
_computing_data_collection 'SMART (Bruker, 1997)'
_computing_data_reduction SAINT
_computing_molecular_graphics 'SHELXTL-PLUS (Sheldrick, 1990)'
_computing_publication_material SHELXL-97
_computing_structure_refinement 'SHELXL-97 (Sheldrick, 1997)'
_computing_structure_solution 'SHELXS-97 (Sheldrick, 1990)'
_diffrn_ambient_temperature 123
_diffrn_measured_fraction_theta_full 0.975
_diffrn_measured_fraction_theta_max 0.975
_diffrn_radiation_monochromator graphite
_diffrn_radiation_source 'fine-focus sealed tube'
_diffrn_radiation_type CuK\a
_diffrn_radiation_wavelength 1.54178
_diffrn_reflns_av_R_equivalents 0.1086
_diffrn_reflns_av_sigmaI/netI 0.0799
_diffrn_reflns_limit_h_max 39
_diffrn_reflns_limit_h_min -37
_diffrn_reflns_limit_k_max 28
_diffrn_reflns_limit_k_min -27
_diffrn_reflns_limit_l_max 19
_diffrn_reflns_limit_l_min -19
_diffrn_reflns_number 110592
_diffrn_reflns_theta_full 55.00
_diffrn_reflns_theta_max 55.00
_diffrn_reflns_theta_min 2.92
_exptl_absorpt_coefficient_mu 8.795
_exptl_absorpt_correction_T_max 0.50
_exptl_absorpt_correction_T_min 0.45
_exptl_absorpt_correction_type multi-scan
_exptl_absorpt_process_details 'SADABS (Sheldrick, 1996)'
_exptl_crystal_colour colorless
_exptl_crystal_density_diffrn 1.103
_exptl_crystal_description block
_exptl_crystal_F_000 6367
_exptl_crystal_size_max 0.10
_exptl_crystal_size_mid 0.08
_exptl_crystal_size_min 0.08
_refine_diff_density_max 1.990
_refine_diff_density_min -1.073
_refine_diff_density_rms 0.117
_refine_ls_extinction_method none
_refine_ls_goodness_of_fit_ref 1.012
_refine_ls_hydrogen_treatment constr
_refine_ls_matrix_type full
_refine_ls_number_parameters 738
_refine_ls_number_reflns 11470
_refine_ls_number_restraints 30
_refine_ls_restrained_S_all 1.032
_refine_ls_R_factor_all 0.1147
_refine_ls_R_factor_gt 0.0832
_refine_ls_shift/su_max 0.000
_refine_ls_shift/su_mean 0.000
_refine_ls_structure_factor_coef Fsqd
_refine_ls_weighting_details 'calc w=1/[\s^2^(Fo^2^)+(0.0407P)^2^+225.6342P] where P=(Fo^2^+2Fc^2^)/3'
_refine_ls_weighting_scheme calc
_refine_ls_wR_factor_gt 0.1812
_refine_ls_wR_factor_ref 0.1949
_reflns_number_gt 8473
_reflns_number_total 11470
_reflns_threshold_expression >2sigma(I)
_cod_data_source_file ic400598x_si_002_1.cif
_cod_data_source_block '[Me2NH2]2[Nd4(CO3)L4(DMF)2(H2O)2]2H2O'
_cod_database_code 4335930

loop_
_symmetry_equiv_pos_as_xyz
'x, y, z'
'-x+1/2, -y, z'
'x, -y+1/2, -z+1/2'
'-x+1/2, y+1/2, -z+1/2'
'-x, -y, -z'
'x-1/2, y, -z'
'-x, y-1/2, z-1/2'
'x-1/2, -y-1/2, z-1/2'

loop_
_atom_site_label
_atom_site_type_symbol
_atom_site_fract_x
_atom_site_fract_y
_atom_site_fract_z
_atom_site_U_iso_or_equiv
_atom_site_adp_type
_atom_site_occupancy
_atom_site_symmetry_multiplicity
_atom_site_calc_flag
_atom_site_refinement_flags
Nd1 Nd -0.095642(14) 0.25160(2) 1.12156(3) 0.0369(2) Uani 1 1 d .
Nd2 Nd 0.026707(13) 0.255431(18) 1.12616(3) 0.02980(19) Uani 1 1 d .
B1 B -0.0320(3) 0.4375(4) 0.7443(6) 0.038(3) Uani 1 1 d .
B2 B 0.1774(5) 0.2500 0.7500 0.061(5) Uani 1 2 d S
B3 B 0.2555(5) 0.2500 1.2500 0.053(5) Uani 1 2 d S
C1 C -0.0327(3) 0.3211(3) 1.0184(6) 0.037(2) Uani 1 1 d .
C2 C -0.03303(16) 0.35117(19) 0.9480(3) 0.036(2) Uani 1 1 d G
C3 C -0.05534(15) 0.3915(2) 0.9414(3) 0.035(2) Uani 1 1 d G
C4 C -0.05434(15) 0.42008(18) 0.8782(3) 0.036(2) Uani 1 1 d G
C5 C -0.03103(17) 0.4082(2) 0.8217(3) 0.036(2) Uani 1 1 d G
C6 C -0.00873(15) 0.3679(2) 0.8283(3) 0.042(3) Uani 1 1 d G
C7 C -0.00973(15) 0.33933(18) 0.8915(3) 0.034(2) Uani 1 1 d G
C8 C 0.0121(3) 0.2926(4) 0.8946(6) 0.059(3) Uani 1 1 d .
H8A H 0.0266 0.2902 0.8514 0.088 Uiso 1 1 calc R
H8B H -0.0035 0.2648 0.8971 0.088 Uiso 1 1 calc R
H8C H 0.0270 0.2932 0.9374 0.088 Uiso 1 1 calc R
C9 C 0.0194(3) 0.3563(4) 0.7707(6) 0.054(3) Uani 1 1 d .
H9A H 0.0170 0.3786 0.7302 0.081 Uiso 1 1 calc R
H9B H 0.0162 0.3233 0.7535 0.081 Uiso 1 1 calc R
H9C H 0.0426 0.3596 0.7920 0.081 Uiso 1 1 calc R
C10 C -0.0819(3) 0.4616(4) 0.8662(6) 0.057(3) Uani 1 1 d D
H10A H -0.0960 0.4655 0.9098 0.086 Uiso 1 1 calc R
H10B H -0.0971 0.4533 0.8257 0.086 Uiso 1 1 calc R
H10C H -0.0698 0.4918 0.8557 0.086 Uiso 1 1 calc R
C11 C -0.0795(3) 0.4060(4) 1.0091(5) 0.050(3) Uani 1 1 d D
H11A H -0.0767 0.3822 1.0474 0.075 Uiso 1 1 calc R
H11B H -0.1039 0.4070 0.9940 0.075 Uiso 1 1 calc R
H11C H -0.0726 0.4377 1.0270 0.075 Uiso 1 1 calc R
C12 C -0.0277(3) 0.6537(4) 0.7344(7) 0.047(3) Uani 1 1 d .
C13 C -0.02865(16) 0.59872(14) 0.7358(3) 0.039(3) Uani 1 1 d G
C14 C -0.05557(14) 0.57338(19) 0.6998(3) 0.036(2) Uani 1 1 d G
C15 C -0.05661(14) 0.52249(19) 0.7027(3) 0.036(2) Uani 1 1 d G
C16 C -0.03074(17) 0.49695(14) 0.7415(3) 0.038(2) Uani 1 1 d G
C17 C -0.00382(15) 0.52229(19) 0.7774(3) 0.040(3) Uani 1 1 d G
C18 C -0.00278(15) 0.57318(19) 0.7746(3) 0.042(3) Uani 1 1 d G
C19 C 0.0278(3) 0.6011(4) 0.8120(8) 0.074(4) Uani 1 1 d .
H19A H 0.0432 0.5782 0.8362 0.112 Uiso 1 1 calc R
H19B H 0.0182 0.6235 0.8474 0.112 Uiso 1 1 calc R
H19C H 0.0410 0.6190 0.7757 0.112 Uiso 1 1 calc R
C20 C 0.0262(3) 0.4952(4) 0.8167(7) 0.066(4) Uani 1 1 d .
H20A H 0.0423 0.5186 0.8380 0.099 Uiso 1 1 calc R
H20B H 0.0388 0.4751 0.7821 0.099 Uiso 1 1 calc R
H20C H 0.0165 0.4749 0.8547 0.099 Uiso 1 1 calc R
C21 C -0.0869(3) 0.4962(4) 0.6638(7) 0.059(3) Uani 1 1 d .
H21A H -0.0843 0.4614 0.6703 0.089 Uiso 1 1 calc R
H21B H -0.0862 0.5038 0.6123 0.089 Uiso 1 1 calc R
H21C H -0.1092 0.5067 0.6841 0.089 Uiso 1 1 calc R
C22 C -0.0836(3) 0.6013(4) 0.6565(6) 0.051(3) Uani 1 1 d .
H22A H -0.0791 0.6359 0.6601 0.077 Uiso 1 1 calc R
H22B H -0.1068 0.5942 0.6762 0.077 Uiso 1 1 calc R
H22C H -0.0828 0.5915 0.6060 0.077 Uiso 1 1 calc R
C23 C -0.0325(3) 0.3107(3) 0.4826(6) 0.039(3) Uani 1 1 d .
C24 C -0.03239(16) 0.34437(19) 0.5476(3) 0.033(2) Uani 1 1 d G
C25 C -0.01077(15) 0.3857(2) 0.5494(3) 0.038(2) Uani 1 1 d G
C26 C -0.01140(16) 0.41651(18) 0.6102(3) 0.037(2) Uani 1 1 d G
C27 C -0.03364(17) 0.40606(19) 0.6690(3) 0.038(2) Uani 1 1 d G
C28 C -0.05526(16) 0.3648(2) 0.6672(3) 0.038(2) Uani 1 1 d G
C29 C -0.05464(16) 0.33392(18) 0.6065(3) 0.037(2) Uani 1 1 d G
C30 C -0.0757(3) 0.2858(4) 0.6086(6) 0.051(3) Uani 1 1 d .
H30A H -0.0896 0.2845 0.6528 0.076 Uiso 1 1 calc R
H30B H -0.0595 0.2586 0.6076 0.076 Uiso 1 1 calc R
H30C H -0.0912 0.2842 0.5668 0.076 Uiso 1 1 calc R
C31 C -0.0834(3) 0.3545(5) 0.7262(6) 0.064(4) Uani 1 1 d .
H31A H -0.0953 0.3243 0.7151 0.096 Uiso 1 1 calc R
H31B H -0.1003 0.3807 0.7272 0.096 Uiso 1 1 calc R
H31C H -0.0720 0.3519 0.7733 0.096 Uiso 1 1 calc R
C32 C 0.0153(3) 0.4599(4) 0.6148(6) 0.060(3) Uani 1 1 d D
H32A H 0.0115 0.4775 0.6598 0.089 Uiso 1 1 calc R
H32B H 0.0117 0.4815 0.5739 0.089 Uiso 1 1 calc R
H32C H 0.0392 0.4474 0.6137 0.089 Uiso 1 1 calc R
C34 C 0.0888(5) 0.2373(7) 1.0128(10) 0.225 Uani 1 1 d D
C33 C 0.0114(3) 0.3977(4) 0.4794(5) 0.055(3) Uani 1 1 d D
H33A H 0.0251 0.4268 0.4877 0.083 Uiso 1 1 calc R
H33B H -0.0043 0.4028 0.4387 0.083 Uiso 1 1 calc R
H33C H 0.0271 0.3709 0.4688 0.083 Uiso 1 1 calc R
C35 C 0.1140(2) 0.2380(3) 0.9511(3) 0.075(4) Uani 1 1 d GD
C36 C 0.10543(19) 0.2099(3) 0.8900(4) 0.086(5) Uani 1 1 d GD
C37 C 0.1268(2) 0.2116(3) 0.8278(3) 0.067(4) Uani 1 1 d GD
C38 C 0.15681(18) 0.2413(3) 0.8268(3) 0.057(3) Uani 1 1 d GD
C39 C 0.16541(18) 0.2695(3) 0.8879(4) 0.064(3) Uani 1 1 d GD
C40 C 0.1440(2) 0.2678(3) 0.9501(3) 0.073(4) Uani 1 1 d GD
C41 C 0.1545(5) 0.2939(6) 1.0223(8) 0.108(6) Uani 1 1 d .
H41A H 0.1756 0.3130 1.0144 0.163 Uiso 1 1 calc R
H41B H 0.1589 0.2698 1.0596 0.163 Uiso 1 1 calc R
H41C H 0.1355 0.3150 1.0376 0.163 Uiso 1 1 calc R
C42 C 0.1957(4) 0.3068(6) 0.8879(9) 0.106(6) Uani 1 1 d .
H42A H 0.2086 0.3044 0.8425 0.159 Uiso 1 1 calc R
H42B H 0.2114 0.3001 0.9282 0.159 Uiso 1 1 calc R
H42C H 0.1861 0.3392 0.8929 0.159 Uiso 1 1 calc R
C43 C 0.1174(3) 0.1785(6) 0.7644(6) 0.084(5) Uani 1 1 d .
H43A H 0.0959 0.1612 0.7754 0.126 Uiso 1 1 calc R
H43B H 0.1363 0.1555 0.7565 0.126 Uiso 1 1 calc R
H43C H 0.1141 0.1979 0.7209 0.126 Uiso 1 1 calc R
C44 C 0.0707(5) 0.1781(8) 0.8904(10) 0.166(11) Uani 1 1 d .
H44A H 0.0591 0.1812 0.9371 0.248 Uiso 1 1 calc R
H44B H 0.0767 0.1444 0.8820 0.248 Uiso 1 1 calc R
H44C H 0.0550 0.1892 0.8523 0.248 Uiso 1 1 calc R
C45 C 0.3334(4) 0.2500 0.7500 0.046(4) Uani 1 2 d S
C46 C 0.2938(4) 0.2500 0.7500 0.043(4) Uani 1 2 d SD
C47 C 0.2757(3) 0.2919(4) 0.7267(6) 0.050(3) Uani 1 1 d D
C48 C 0.2383(3) 0.2917(4) 0.7252(6) 0.056(3) Uani 1 1 d D
C49 C 0.2198(4) 0.2500 0.7500 0.052(4) Uani 1 2 d SD
C50 C 0.2193(3) 0.3373(5) 0.6981(8) 0.077(4) Uani 1 1 d .
H50A H 0.1940 0.3321 0.7000 0.116 Uiso 1 1 calc R
H50B H 0.2263 0.3440 0.6485 0.116 Uiso 1 1 calc R
H50C H 0.2255 0.3646 0.7288 0.116 Uiso 1 1 calc R
C51 C 0.2962(3) 0.3374(4) 0.7041(7) 0.066(3) Uani 1 1 d .
H51A H 0.3212 0.3312 0.7083 0.098 Uiso 1 1 calc R
H51B H 0.2897 0.3642 0.7355 0.098 Uiso 1 1 calc R
H51C H 0.2905 0.3455 0.6542 0.098 Uiso 1 1 calc R
C52 C 0.0997(4) 0.2500 1.2500 0.036(3) Uani 1 2 d S
C53 C 0.1393(3) 0.2500 1.2500 0.035(3) Uani 1 2 d SD
C54 C 0.1574(2) 0.2078(4) 1.2732(5) 0.041(3) Uani 1 1 d D
C55 C 0.1947(2) 0.2088(4) 1.2745(5) 0.045(3) Uani 1 1 d D
C56 C 0.2136(3) 0.2500 1.2500 0.042(4) Uani 1 2 d SD
C57 C 0.2157(3) 0.1628(4) 1.3001(7) 0.070(4) Uani 1 1 d D
H57A H 0.2408 0.1694 1.2978 0.105 Uiso 1 1 calc R
H57B H 0.2102 0.1356 1.2686 0.105 Uiso 1 1 calc R
H57C H 0.2093 0.1549 1.3497 0.105 Uiso 1 1 calc R
C58 C 0.1354(3) 0.1644(4) 1.2961(6) 0.058(3) Uani 1 1 d D
H58A H 0.1106 0.1720 1.2906 0.088 Uiso 1 1 calc R
H58B H 0.1402 0.1566 1.3465 0.088 Uiso 1 1 calc R
H58C H 0.1412 0.1367 1.2658 0.088 Uiso 1 1 calc R
C59 C 0.3502(4) 0.2388(6) 1.5116(6) 0.066(4) Uani 1 1 d .
C60 C 0.32182(18) 0.2340(3) 1.4474(3) 0.062(3) Uani 1 1 d G
C61 C 0.32991(15) 0.2079(3) 1.3840(4) 0.055(3) Uani 1 1 d G
C62 C 0.30759(18) 0.2107(3) 1.3233(3) 0.056(3) Uani 1 1 d G
C63 C 0.27719(16) 0.2396(3) 1.3260(3) 0.057(3) Uani 1 1 d G
C64 C 0.26911(16) 0.2657(3) 1.3894(4) 0.059(3) Uani 1 1 d G
C65 C 0.2914(2) 0.2629(3) 1.4500(3) 0.065(4) Uani 1 1 d G
C66 C 0.2826(4) 0.2863(7) 1.5262(6) 0.099(5) Uani 1 1 d D
H66A H 0.2613 0.3055 1.5222 0.148 Uiso 1 1 calc R
H66B H 0.3019 0.3070 1.5412 0.148 Uiso 1 1 calc R
H66C H 0.2792 0.2609 1.5618 0.148 Uiso 1 1 calc R
C67 C 0.2364(4) 0.3005(6) 1.3918(7) 0.098(6) Uani 1 1 d D
H67A H 0.2347 0.3154 1.4394 0.146 Uiso 1 1 calc R
H67B H 0.2151 0.2820 1.3822 0.146 Uiso 1 1 calc R
H67C H 0.2390 0.3255 1.3552 0.146 Uiso 1 1 calc R
C68 C 0.3161(3) 0.1781(6) 1.2591(7) 0.081(4) Uani 1 1 d .
H68A H 0.2990 0.1833 1.2209 0.121 Uiso 1 1 calc R
H68B H 0.3154 0.1445 1.2744 0.121 Uiso 1 1 calc R
H68C H 0.3394 0.1858 1.2410 0.121 Uiso 1 1 calc R
C69 C 0.3637(3) 0.1773(6) 1.3825(7) 0.081(4) Uani 1 1 d .
H69A H 0.3658 0.1615 1.3356 0.121 Uiso 1 1 calc R
H69B H 0.3626 0.1529 1.4204 0.121 Uiso 1 1 calc R
H69C H 0.3839 0.1982 1.3905 0.121 Uiso 1 1 calc R
C70 C -0.0449(4) 0.2500 1.2500 0.037(3) Uani 1 2 d S
O1 O -0.0050(2) 0.3177(2) 1.0533(4) 0.0447(17) Uani 1 1 d .
O2 O -0.0616(2) 0.3006(3) 1.0353(4) 0.0503(19) Uani 1 1 d .
O3 O -0.0332(2) 0.6749(3) 0.7954(5) 0.064(2) Uani 1 1 d .
O4 O -0.0221(2) 0.6741(2) 0.6750(5) 0.056(2) Uani 1 1 d .
O5 O -0.0605(2) 0.3063(3) 0.4467(4) 0.056(2) Uani 1 1 d .
O6 O -0.00371(19) 0.2889(2) 0.4681(3) 0.0441(17) Uani 1 1 d .
O7 O 0.0728(3) 0.2777(6) 1.0322(6) 0.188(6) Uani 1 1 d D
O8 O 0.0724(3) 0.2043(6) 1.0423(6) 0.188(6) Uani 1 1 d D
O9 O 0.34890(18) 0.2504(3) 0.8104(4) 0.061(2) Uani 1 1 d .
O10 O 0.08398(17) 0.2419(3) 1.1910(4) 0.0481(18) Uani 1 1 d .
O11 O 0.3572(2) 0.2007(4) 1.5444(5) 0.076(2) Uani 1 1 d .
O12 O 0.3628(2) 0.2797(4) 1.5250(5) 0.073(2) Uani 1 1 d .
O13 O -0.03104(16) 0.2555(2) 1.1888(4) 0.0396(16) Uani 1 1 d .
O14 O -0.0800(3) 0.2500 1.2500 0.064(3) Uani 1 2 d S
O15 O -0.1035(2) 0.3370(3) 1.1753(5) 0.070(2) Uani 1 1 d .
O16 O -0.1046(3) 0.1645(3) 1.1650(5) 0.086(3) Uani 1 1 d D
O17 O 0.8407(9) 0.1068(13) 0.3744(19) 0.368(17) Uiso 1 1 d .
N1 N -0.0933(5) 0.0908(6) 1.1040(11) 0.188(8) Uiso 1 1 d D
C71 C -0.1124(13) 0.1370(13) 1.112(2) 0.49(3) Uiso 1 1 d D
H71A H -0.1301 0.1458 1.0793 0.594 Uiso 1 1 calc R
C72 C -0.0958(14) 0.0607(15) 1.036(2) 0.49(3) Uiso 1 1 d D
H72A H -0.1112 0.0767 1.0016 0.742 Uiso 1 1 calc R
H72B H -0.1053 0.0290 1.0481 0.742 Uiso 1 1 calc R
H72C H -0.0726 0.0570 1.0151 0.742 Uiso 1 1 calc R
C73 C -0.0691(13) 0.0731(17) 1.165(2) 0.49(3) Uiso 1 1 d D
H73A H -0.0706 0.0953 1.2057 0.742 Uiso 1 1 calc R
H73B H -0.0451 0.0720 1.1472 0.742 Uiso 1 1 calc R
H73C H -0.0763 0.0410 1.1801 0.742 Uiso 1 1 calc R
N2 N 0.0544(5) 0.3947(7) 1.0199(12) 0.162(7) Uiso 1 1 d D
C74 C 0.0326(6) 0.4408(8) 1.0122(15) 0.168(9) Uiso 1 1 d D
C75 C 0.0751(10) 0.3932(15) 1.0884(18) 0.271(17) Uiso 1 1 d D

loop_
_atom_site_aniso_label
_atom_site_aniso_U_11
_atom_site_aniso_U_22
_atom_site_aniso_U_33
_atom_site_aniso_U_23
_atom_site_aniso_U_13
_atom_site_aniso_U_12
Nd1 0.0291(4) 0.0504(4) 0.0312(3) 0.0018(3) 0.0003(2) -0.0003(2)
Nd2 0.0271(3) 0.0350(3) 0.0273(3) 0.0034(2) -0.0017(2) -0.0031(2)
B1 0.039(7) 0.037(7) 0.038(7) 0.002(5) 0.005(6) 0.000(5)
B2 0.041(11) 0.080(15) 0.061(13) -0.021(11) 0.000 0.000
B3 0.044(11) 0.081(14) 0.034(10) -0.014(9) 0.000 0.000
C1 0.037(7) 0.033(6) 0.039(6) 0.000(5) 0.003(6) 0.000(5)
C2 0.044(6) 0.022(5) 0.041(6) 0.004(4) -0.001(5) -0.006(4)
C3 0.043(6) 0.035(6) 0.027(5) 0.002(4) -0.003(5) 0.001(5)
C4 0.048(6) 0.029(5) 0.032(6) -0.003(4) -0.004(5) 0.005(4)
C5 0.042(6) 0.028(6) 0.038(6) -0.004(4) 0.001(5) 0.002(4)
C6 0.045(7) 0.038(6) 0.042(6) -0.004(5) 0.006(5) 0.004(5)
C7 0.046(6) 0.032(5) 0.025(5) 0.006(4) 0.004(5) 0.006(4)
C8 0.064(8) 0.056(7) 0.057(8) 0.015(6) -0.003(6) 0.022(6)
C9 0.068(8) 0.052(7) 0.042(7) 0.014(5) 0.016(6) 0.015(6)
C10 0.070(8) 0.052(7) 0.049(7) 0.000(6) 0.008(6) 0.027(6)
C11 0.058(7) 0.061(7) 0.030(6) -0.001(5) 0.001(5) 0.013(6)
C12 0.047(7) 0.029(7) 0.065(9) 0.005(6) -0.015(6) -0.002(5)
C13 0.045(7) 0.031(6) 0.041(7) 0.002(5) 0.002(5) -0.001(5)
C14 0.044(6) 0.044(6) 0.019(5) -0.002(4) 0.000(5) -0.002(5)
C15 0.054(7) 0.022(5) 0.033(6) 0.000(4) -0.004(5) -0.003(5)
C16 0.049(7) 0.034(6) 0.031(6) -0.003(4) -0.004(5) -0.005(5)
C17 0.052(7) 0.036(6) 0.033(6) 0.001(4) -0.005(5) 0.005(5)
C18 0.059(7) 0.035(6) 0.033(6) -0.004(4) -0.010(5) -0.001(5)
C19 0.064(9) 0.050(8) 0.110(12) -0.017(7) -0.037(8) -0.006(6)
C20 0.072(9) 0.050(7) 0.076(9) 0.005(6) -0.038(7) 0.005(6)
C21 0.069(8) 0.044(7) 0.065(8) 0.001(6) -0.018(6) -0.007(6)
C22 0.060(8) 0.034(6) 0.061(7) 0.005(5) -0.009(6) 0.004(5)
C23 0.053(8) 0.033(6) 0.033(6) 0.007(5) 0.012(6) 0.005(5)
C24 0.035(6) 0.037(6) 0.026(5) -0.008(4) -0.003(4) 0.006(4)
C25 0.049(7) 0.028(6) 0.038(6) 0.000(4) 0.001(5) -0.001(5)
C26 0.051(7) 0.037(6) 0.023(5) 0.001(4) 0.006(5) -0.006(5)
C27 0.047(7) 0.023(5) 0.042(6) -0.004(4) 0.000(5) 0.001(4)
C28 0.051(7) 0.031(6) 0.031(6) 0.003(4) 0.008(5) 0.000(5)
C29 0.054(7) 0.032(6) 0.027(6) -0.007(4) 0.003(5) -0.004(5)
C30 0.071(8) 0.039(6) 0.043(7) -0.017(5) 0.012(6) -0.020(5)
C31 0.072(9) 0.073(8) 0.047(7) -0.016(6) 0.027(6) -0.021(7)
C32 0.073(9) 0.052(7) 0.054(7) -0.002(6) 0.015(6) -0.022(6)
C34 0.225 0.225 0.225 0.000 0.000 0.000
C33 0.061(8) 0.059(7) 0.046(7) -0.003(5) 0.017(6) -0.012(6)
C35 0.086(10) 0.106(11) 0.033(7) -0.008(7) 0.023(7) -0.041(8)
C36 0.108(12) 0.105(11) 0.044(8) -0.005(7) 0.023(8) -0.034(9)
C37 0.051(8) 0.101(10) 0.050(8) -0.010(7) 0.005(6) -0.016(7)
C38 0.037(7) 0.100(9) 0.033(6) -0.018(6) 0.003(5) -0.005(6)
C39 0.043(7) 0.099(10) 0.050(8) -0.025(7) 0.001(6) -0.009(7)
C40 0.077(10) 0.092(10) 0.049(8) -0.011(7) -0.006(7) -0.012(8)
C41 0.110(13) 0.140(15) 0.076(11) -0.038(10) -0.018(10) 0.008(11)
C42 0.067(10) 0.155(16) 0.096(12) -0.048(11) 0.013(9) -0.043(10)
C43 0.056(9) 0.149(14) 0.047(8) -0.023(8) 0.005(6) -0.030(9)
C44 0.147(17) 0.24(2) 0.113(14) -0.067(15) 0.082(13) -0.146(18)
C45 0.041(10) 0.059(10) 0.038(9) -0.024(8) 0.000 0.000
C46 0.038(9) 0.062(11) 0.029(8) -0.003(7) 0.000 0.000
C47 0.037(7) 0.063(7) 0.049(7) -0.003(5) 0.007(5) -0.002(6)
C48 0.040(7) 0.076(8) 0.052(7) 0.007(6) 0.002(5) 0.018(6)
C49 0.033(9) 0.071(12) 0.052(10) 0.011(8) 0.000 0.000
C50 0.041(7) 0.086(10) 0.105(11) 0.019(8) -0.003(7) 0.007(7)
C51 0.044(7) 0.073(9) 0.080(9) 0.001(7) 0.003(7) -0.002(6)
C52 0.039(9) 0.035(8) 0.032(9) 0.012(6) 0.000 0.000
C53 0.024(8) 0.063(10) 0.019(7) 0.004(7) 0.000 0.000
C54 0.039(7) 0.057(7) 0.027(5) -0.004(5) -0.003(5) 0.000(5)
C55 0.029(6) 0.078(8) 0.027(6) 0.005(5) -0.004(4) 0.002(6)
C56 0.028(8) 0.071(11) 0.027(7) 0.000(7) 0.000 0.000
C57 0.061(8) 0.069(8) 0.080(9) 0.010(7) -0.003(7) 0.016(7)
C58 0.059(8) 0.071(8) 0.045(7) 0.002(6) 0.006(6) -0.002(6)
C59 0.075(10) 0.085(11) 0.038(7) 0.012(7) 0.002(6) 0.017(8)
C60 0.042(7) 0.096(10) 0.048(7) 0.010(7) -0.010(6) 0.005(7)
C61 0.035(7) 0.088(9) 0.043(7) -0.013(6) -0.002(5) 0.001(6)
C62 0.038(7) 0.090(9) 0.041(7) -0.013(6) 0.006(6) -0.001(6)
C63 0.023(6) 0.099(9) 0.048(7) -0.015(6) -0.004(5) 0.011(6)
C64 0.028(6) 0.105(10) 0.044(7) -0.014(6) 0.008(5) 0.016(6)
C65 0.050(8) 0.116(11) 0.030(6) -0.017(6) -0.008(6) 0.008(7)
C66 0.084(11) 0.168(16) 0.045(8) -0.030(9) -0.001(7) 0.027(10)
C67 0.071(10) 0.158(15) 0.064(9) -0.054(9) -0.017(7) 0.047(10)
C68 0.061(9) 0.120(12) 0.060(9) -0.024(8) -0.009(7) 0.024(8)
C69 0.060(9) 0.125(12) 0.057(8) -0.014(8) -0.003(7) 0.030(8)
C70 0.041(10) 0.032(8) 0.037(10) 0.019(7) 0.000 0.000
O1 0.054(5) 0.048(4) 0.031(4) 0.003(3) -0.018(4) 0.005(3)
O2 0.055(5) 0.064(5) 0.032(4) 0.009(3) 0.003(3) 0.007(4)
O3 0.077(6) 0.044(5) 0.070(6) -0.032(4) -0.023(4) 0.010(4)
O4 0.065(5) 0.025(4) 0.078(6) 0.021(4) 0.007(4) -0.002(3)
O5 0.054(5) 0.076(6) 0.038(4) -0.011(4) -0.016(4) -0.004(4)
O6 0.049(5) 0.045(4) 0.038(4) -0.001(3) 0.008(3) -0.003(4)
O7 0.072(5) 0.42(2) 0.076(5) 0.053(9) 0.006(4) -0.080(9)
O8 0.072(5) 0.42(2) 0.076(5) 0.053(9) 0.006(4) -0.080(9)
O9 0.034(4) 0.098(6) 0.050(5) -0.005(4) 0.000(4) -0.009(4)
O10 0.035(4) 0.070(5) 0.040(4) -0.003(4) -0.009(3) 0.005(3)
O11 0.067(6) 0.092(7) 0.068(6) 0.000(5) -0.012(5) 0.004(5)
O12 0.064(6) 0.085(7) 0.068(6) -0.002(5) -0.016(4) -0.012(5)
O13 0.042(4) 0.047(4) 0.030(4) 0.007(3) 0.009(3) 0.004(3)
O14 0.034(7) 0.118(10) 0.040(6) 0.006(6) 0.000 0.000
O15 0.082(6) 0.041(5) 0.086(6) -0.011(4) 0.015(5) -0.010(4)
O16 0.106(8) 0.068(6) 0.083(6) 0.014(5) 0.021(6) 0.008(5)

loop_
_atom_type_symbol
_atom_type_description
_atom_type_scat_dispersion_real
_atom_type_scat_dispersion_imag
_atom_type_scat_source
C C 0.0181 0.0091 'International Tables Vol C Tables 4.2.6.8 and 6.1.1.4'
H H 0.0000 0.0000 'International Tables Vol C Tables 4.2.6.8 and 6.1.1.4'
B B 0.0090 0.0039 'International Tables Vol C Tables 4.2.6.8 and 6.1.1.4'
N N 0.0311 0.0180 'International Tables Vol C Tables 4.2.6.8 and 6.1.1.4'
Nd Nd -3.1807 10.9079 'International Tables Vol C Tables 4.2.6.8 and 6.1.1.4'
O O 0.0492 0.0322 'International Tables Vol C Tables 4.2.6.8 and 6.1.1.4'

loop_
_geom_angle_atom_site_label_1
_geom_angle_atom_site_label_2
_geom_angle_atom_site_label_3
_geom_angle
_geom_angle_site_symmetry_1
_geom_angle_site_symmetry_3
O5 Nd1 O14 110.8(2) 3_556 .
O5 Nd1 O9 136.6(3) 3_556 6_557
O14 Nd1 O9 73.4(3) . 6_557
O5 Nd1 O2 74.8(3) 3_556 .
O14 Nd1 O2 120.6(3) . .
O9 Nd1 O2 142.3(3) 6_557 .
O5 Nd1 O12 75.9(3) 3_556 8_565
O14 Nd1 O12 145.9(3) . 8_565
O9 Nd1 O12 79.5(3) 6_557 8_565
O2 Nd1 O12 93.5(3) . 8_565
O5 Nd1 O16 67.5(3) 3_556 .
O14 Nd1 O16 73.3(2) . .
O9 Nd1 O16 73.3(3) 6_557 .
O2 Nd1 O16 142.2(3) . .
O12 Nd1 O16 79.4(3) 8_565 .
O5 Nd1 O15 149.7(3) 3_556 .
O14 Nd1 O15 70.8(2) . .
O9 Nd1 O15 73.5(3) 6_557 .
O2 Nd1 O15 78.8(2) . .
O12 Nd1 O15 120.7(3) 8_565 .
O16 Nd1 O15 136.5(3) . .
O5 Nd1 O11 115.0(3) 3_556 8_565
O14 Nd1 O11 134.2(3) . 8_565
O9 Nd1 O11 72.4(3) 6_557 8_565
O2 Nd1 O11 74.6(3) . 8_565
O12 Nd1 O11 50.8(3) 8_565 8_565
O16 Nd1 O11 123.2(3) . 8_565
O15 Nd1 O11 70.8(3) . 8_565
O5 Nd1 O13 76.6(2) 3_556 .
O14 Nd1 O13 49.2(3) . .
O9 Nd1 O13 122.5(2) 6_557 .
O2 Nd1 O13 78.4(2) . .
O12 Nd1 O13 152.4(3) 8_565 .
O16 Nd1 O13 90.8(3) . .
O15 Nd1 O13 84.0(2) . .
O11 Nd1 O13 146.0(2) 8_565 .
O5 Nd1 C59 95.1(3) 3_556 8_565
O14 Nd1 C59 148.5(3) . 8_565
O9 Nd1 C59 75.4(3) 6_557 8_565
O2 Nd1 C59 82.7(3) . 8_565
O12 Nd1 C59 25.5(3) 8_565 8_565
O16 Nd1 C59 102.1(4) . 8_565
O15 Nd1 C59 95.9(4) . 8_565
O11 Nd1 C59 25.4(3) 8_565 8_565
O13 Nd1 C59 160.8(3) . 8_565
O3 Nd2 O6 151.7(2) 5_567 3_556
O3 Nd2 O4 121.4(3) 5_567 7_556
O6 Nd2 O4 76.4(2) 3_556 7_556
O3 Nd2 O13 79.2(3) 5_567 .
O6 Nd2 O13 84.9(2) 3_556 .
O4 Nd2 O13 76.4(2) 7_556 .
O3 Nd2 O1 79.9(2) 5_567 .
O6 Nd2 O1 74.3(2) 3_556 .
O4 Nd2 O1 143.4(2) 7_556 .
O13 Nd2 O1 79.7(2) . .
O3 Nd2 O10 75.2(2) 5_567 .
O6 Nd2 O10 132.9(2) 3_556 .
O4 Nd2 O10 75.4(2) 7_556 .
O13 Nd2 O10 123.1(2) . .
O1 Nd2 O10 141.1(2) . .
O3 Nd2 O7 98.3(4) 5_567 .
O6 Nd2 O7 87.9(3) 3_556 .
O4 Nd2 O7 121.8(4) 7_556 .
O13 Nd2 O7 158.2(4) . .
O1 Nd2 O7 78.5(4) . .
O10 Nd2 O7 76.2(3) . .
O3 Nd2 O8 133.3(3) 5_567 .
O6 Nd2 O8 68.6(3) 3_556 .
O4 Nd2 O8 77.1(4) 7_556 .
O13 Nd2 O8 146.1(3) . .
O1 Nd2 O8 111.2(3) . .
O10 Nd2 O8 68.8(3) . .
O7 Nd2 O8 45.3(4) . .
C27 B1 C5 118.5(8) . .
C27 B1 C16 120.2(8) . .
C5 B1 C16 121.3(8) . .
C49 B2 C38 118.6(9) . 3_556
C49 B2 C38 118.6(7) . .
C38 B2 C38 122.7(15) 3_556 .
C56 B3 C63 120.0(6) . .
C56 B3 C63 120.0(8) . 3_557
C63 B3 C63 120.1(14) . 3_557
O1 C1 O2 125.0(10) . .
O1 C1 C2 119.0(9) . .
O2 C1 C2 116.0(9) . .
C3 C2 C7 120.0 . .
C3 C2 C1 120.4(5) . .
C7 C2 C1 119.5(5) . .
C2 C3 C4 120.0 . .
C2 C3 C11 118.5(5) . .
C4 C3 C11 121.4(5) . .
C5 C4 C3 120.0 . .
C5 C4 C10 119.2(5) . .
C3 C4 C10 120.5(5) . .
C4 C5 C6 120.0 . .
C4 C5 B1 121.0(5) . .
C6 C5 B1 118.7(5) . .
C7 C6 C5 120.0 . .
C7 C6 C9 118.2(5) . .
C5 C6 C9 121.6(5) . .
C6 C7 C2 120.0 . .
C6 C7 C8 119.1(6) . .
C2 C7 C8 120.6(6) . .
C7 C8 H8A 109.5 . .
C7 C8 H8B 109.5 . .
H8A C8 H8B 109.5 . .
C7 C8 H8C 109.5 . .
H8A C8 H8C 109.5 . .
H8B C8 H8C 109.5 . .
C6 C9 H9A 109.5 . .
C6 C9 H9B 109.5 . .
H9A C9 H9B 109.5 . .
C6 C9 H9C 109.5 . .
H9A C9 H9C 109.5 . .
H9B C9 H9C 109.5 . .
C4 C10 H10A 109.5 . .
C4 C10 H10B 109.5 . .
H10A C10 H10B 109.5 . .
C4 C10 H10C 109.5 . .
H10A C10 H10C 109.5 . .
H10B C10 H10C 109.5 . .
C3 C11 H11A 109.5 . .
C3 C11 H11B 109.5 . .
H11A C11 H11B 109.5 . .
C3 C11 H11C 109.5 . .
H11A C11 H11C 109.5 . .
H11B C11 H11C 109.5 . .
O4 C12 O3 126.0(10) . .
O4 C12 C13 118.1(10) . .
O3 C12 C13 115.9(10) . .
C14 C13 C18 120.0 . .
C14 C13 C12 120.4(5) . .
C18 C13 C12 119.5(5) . .
C15 C14 C13 120.0 . .
C15 C14 C22 120.0(5) . .
C13 C14 C22 120.0(5) . .
C14 C15 C16 120.0 . .
C14 C15 C21 118.4(6) . .
C16 C15 C21 121.6(6) . .
C17 C16 C15 120.0 . .
C17 C16 B1 120.2(5) . .
C15 C16 B1 119.8(5) . .
C18 C17 C16 120.0 . .
C18 C17 C20 118.7(6) . .
C16 C17 C20 121.2(6) . .
C17 C18 C13 120.0 . .
C17 C18 C19 120.0(6) . .
C13 C18 C19 120.0(6) . .
C18 C19 H19A 109.5 . .
C18 C19 H19B 109.5 . .
H19A C19 H19B 109.5 . .
C18 C19 H19C 109.5 . .
H19A C19 H19C 109.5 . .
H19B C19 H19C 109.5 . .
C17 C20 H20A 109.5 . .
C17 C20 H20B 109.5 . .
H20A C20 H20B 109.5 . .
C17 C20 H20C 109.5 . .
H20A C20 H20C 109.5 . .
H20B C20 H20C 109.5 . .
C15 C21 H21A 109.5 . .
C15 C21 H21B 109.5 . .
H21A C21 H21B 109.5 . .
C15 C21 H21C 109.5 . .
H21A C21 H21C 109.5 . .
H21B C21 H21C 109.5 . .
C14 C22 H22A 109.5 . .
C14 C22 H22B 109.5 . .
H22A C22 H22B 109.5 . .
C14 C22 H22C 109.5 . .
H22A C22 H22C 109.5 . .
H22B C22 H22C 109.5 . .
O5 C23 O6 124.8(10) . .
O5 C23 C24 118.5(9) . .
O6 C23 C24 116.7(9) . .
C25 C24 C29 120.0 . .
C25 C24 C23 121.2(5) . .
C29 C24 C23 118.8(5) . .
C26 C25 C24 120.0 . .
C26 C25 C33 122.2(5) . .
C24 C25 C33 117.7(5) . .
C25 C26 C27 120.0 . .
C25 C26 C32 119.6(5) . .
C27 C26 C32 120.2(5) . .
C28 C27 C26 120.0 . .
C28 C27 B1 118.1(5) . .
C26 C27 B1 121.5(5) . .
C27 C28 C29 120.0 . .
C27 C28 C31 122.4(5) . .
C29 C28 C31 117.3(6) . .
C28 C29 C24 120.0 . .
C28 C29 C30 119.3(5) . .
C24 C29 C30 120.4(5) . .
C29 C30 H30A 109.5 . .
C29 C30 H30B 109.5 . .
H30A C30 H30B 109.5 . .
C29 C30 H30C 109.5 . .
H30A C30 H30C 109.5 . .
H30B C30 H30C 109.5 . .
C28 C31 H31A 109.5 . .
C28 C31 H31B 109.5 . .
H31A C31 H31B 109.5 . .
C28 C31 H31C 109.5 . .
H31A C31 H31C 109.5 . .
H31B C31 H31C 109.5 . .
C26 C32 H32A 109.5 . .
C26 C32 H32B 109.5 . .
H32A C32 H32B 109.5 . .
C26 C32 H32C 109.5 . .
H32A C32 H32C 109.5 . .
H32B C32 H32C 109.5 . .
O8 C34 O7 105.7(14) . .
O8 C34 C35 132.5(16) . .
O7 C34 C35 119.6(13) . .
C25 C33 H33A 109.5 . .
C25 C33 H33B 109.5 . .
H33A C33 H33B 109.5 . .
C25 C33 H33C 109.5 . .
H33A C33 H33C 109.5 . .
H33B C33 H33C 109.5 . .
C36 C35 C40 120.0 . .
C36 C35 C34 117.0(9) . .
C40 C35 C34 122.8(9) . .
C37 C36 C35 120.0 . .
C37 C36 C44 120.3(8) . .
C35 C36 C44 119.7(8) . .
C36 C37 C38 120.0 . .
C36 C37 C43 118.0(7) . .
C38 C37 C43 122.0(7) . .
C39 C38 C37 120.0 . .
C39 C38 B2 120.1(6) . .
C37 C38 B2 119.1(6) . .
C38 C39 C40 120.0 . .
C38 C39 C42 122.7(7) . .
C40 C39 C42 117.0(7) . .
C39 C40 C35 120.0 . .
C39 C40 C41 122.0(8) . .
C35 C40 C41 117.7(8) . .
C40 C41 H41A 109.5 . .
C40 C41 H41B 109.5 . .
H41A C41 H41B 109.5 . .
C40 C41 H41C 109.5 . .
H41A C41 H41C 109.5 . .
H41B C41 H41C 109.5 . .
C39 C42 H42A 109.5 . .
C39 C42 H42B 109.5 . .
H42A C42 H42B 109.5 . .
C39 C42 H42C 109.5 . .
H42A C42 H42C 109.5 . .
H42B C42 H42C 109.5 . .
C37 C43 H43A 109.5 . .
C37 C43 H43B 109.5 . .
H43A C43 H43B 109.5 . .
C37 C43 H43C 109.5 . .
H43A C43 H43C 109.5 . .
H43B C43 H43C 109.5 . .
C36 C44 H44A 109.5 . .
C36 C44 H44B 109.5 . .
H44A C44 H44B 109.5 . .
C36 C44 H44C 109.5 . .
H44A C44 H44C 109.5 . .
H44B C44 H44C 109.5 . .
O9 C45 O9 124.1(14) . 3_556
O9 C45 C46 118.0(7) . .
O9 C45 C46 118.0(7) 3_556 .
C47 C46 C47 121.6(13) 3_556 .
C47 C46 C45 119.2(7) 3_556 .
C47 C46 C45 119.2(7) . .
C46 C47 C48 119.3(10) . .
C46 C47 C51 120.2(9) . .
C48 C47 C51 120.4(9) . .
C49 C48 C47 119.4(11) . .
C49 C48 C50 122.4(9) . .
C47 C48 C50 118.2(10) . .
C48 C49 C48 120.8(13) . 3_556
C48 C49 B2 119.6(7) . .
C48 C49 B2 119.6(7) 3_556 .
C48 C50 H50A 109.5 . .
C48 C50 H50B 109.5 . .
H50A C50 H50B 109.5 . .
C48 C50 H50C 109.5 . .
H50A C50 H50C 109.5 . .
H50B C50 H50C 109.5 . .
C47 C51 H51A 109.5 . .
C47 C51 H51B 109.5 . .
H51A C51 H51B 109.5 . .
C47 C51 H51C 109.5 . .
H51A C51 H51C 109.5 . .
H51B C51 H51C 109.5 . .
O10 C52 O10 123.5(13) 3_557 .
O10 C52 C53 118.3(6) 3_557 .
O10 C52 C53 118.3(6) . .
C54 C53 C54 122.0(12) 3_557 .
C54 C53 C52 119.0(6) 3_557 .
C54 C53 C52 119.0(6) . .
C53 C54 C55 118.3(10) . .
C53 C54 C58 117.6(9) . .
C55 C54 C58 124.2(9) . .
C56 C55 C54 121.2(10) . .
C56 C55 C57 118.9(9) . .
C54 C55 C57 119.8(9) . .
C55 C56 C55 119.0(12) 3_557 .
C55 C56 B3 120.5(6) 3_557 .
C55 C56 B3 120.5(6) . .
C55 C57 H57A 109.5 . .
C55 C57 H57B 109.5 . .
H57A C57 H57B 109.5 . .
C55 C57 H57C 109.5 . .
H57A C57 H57C 109.5 . .
H57B C57 H57C 109.5 . .
C54 C58 H58A 109.5 . .
C54 C58 H58B 109.5 . .
H58A C58 H58B 109.5 . .
C54 C58 H58C 109.5 . .
H58A C58 H58C 109.5 . .
H58B C58 H58C 109.5 . .
O11 C59 O12 125.9(13) . .
O11 C59 C60 115.5(13) . .
O12 C59 C60 118.6(11) . .
O11 C59 Nd1 65.6(7) . 8_666
O12 C59 Nd1 60.5(7) . 8_666
C60 C59 Nd1 176.9(8) . 8_666
C61 C60 C65 120.0 . .
C61 C60 C59 120.4(6) . .
C65 C60 C59 118.7(7) . .
C62 C61 C60 120.0 . .
C62 C61 C69 121.3(7) . .
C60 C61 C69 118.7(7) . .
C61 C62 C63 120.0 . .
C61 C62 C68 117.2(7) . .
C63 C62 C68 122.6(6) . .
C62 C63 C64 120.0 . .
C62 C63 B3 118.7(6) . .
C64 C63 B3 120.4(5) . .
C65 C64 C63 120.0 . .
C65 C64 C67 119.3(6) . .
C63 C64 C67 120.6(6) . .
C64 C65 C60 120.0 . .
C64 C65 C66 123.7(7) . .
C60 C65 C66 116.0(7) . .
C65 C66 H66A 109.5 . .
C65 C66 H66B 109.5 . .
H66A C66 H66B 109.5 . .
C65 C66 H66C 109.5 . .
H66A C66 H66C 109.5 . .
H66B C66 H66C 109.5 . .
C64 C67 H67A 109.5 . .
C64 C67 H67B 109.5 . .
H67A C67 H67B 109.5 . .
C64 C67 H67C 109.5 . .
H67A C67 H67C 109.5 . .
H67B C67 H67C 109.5 . .
C62 C68 H68A 109.5 . .
C62 C68 H68B 109.5 . .
H68A C68 H68B 109.5 . .
C62 C68 H68C 109.5 . .
H68A C68 H68C 109.5 . .
H68B C68 H68C 109.5 . .
C61 C69 H69A 109.5 . .
C61 C69 H69B 109.5 . .
H69A C69 H69B 109.5 . .
C61 C69 H69C 109.5 . .
H69A C69 H69C 109.5 . .
H69B C69 H69C 109.5 . .
O13 C70 O13 130.1(14) . 3_557
O13 C70 O14 114.9(7) . .
O13 C70 O14 114.9(7) 3_557 .
C1 O1 Nd2 138.1(6) . .
C1 O2 Nd1 149.0(7) . .
C12 O3 Nd2 150.3(8) . 5_567
C12 O4 Nd2 137.0(7) . 7_565
C23 O5 Nd1 143.0(7) . 3_556
C23 O6 Nd2 142.9(7) . 3_556
C34 O7 Nd2 107.4(10) . .
C34 O8 Nd2 101.1(12) . .
C45 O9 Nd1 148.7(8) . 6_657
C52 O10 Nd2 142.6(7) . .
C59 O11 Nd1 89.1(8) . 8_666
C59 O12 Nd1 94.0(8) . 8_666
C70 O13 Nd2 142.3(7) . .
C70 O13 Nd1 91.3(7) . .
Nd2 O13 Nd1 125.5(3) . .
C70 O14 Nd1 104.2(2) . 3_557
C70 O14 Nd1 104.2(2) . .
Nd1 O14 Nd1 151.7(5) 3_557 .
C71 O16 Nd1 111(2) . .
C71 N1 C72 122.3(14) . .
C71 N1 C73 119.6(13) . .
C72 N1 C73 118.1(13) . .
O16 C71 N1 119(2) . .
O16 C71 H71A 120.6 . .
N1 C71 H71A 120.6 . .
N1 C72 H72A 109.5 . .
N1 C72 H72B 109.5 . .
H72A C72 H72B 109.5 . .
N1 C72 H72C 109.5 . .
H72A C72 H72C 109.5 . .
H72B C72 H72C 109.5 . .
N1 C73 H73A 109.5 . .
N1 C73 H73B 109.5 . .
H73A C73 H73B 109.5 . .
N1 C73 H73C 109.5 . .
H73A C73 H73C 109.5 . .
H73B C73 H73C 109.5 . .
C75 N2 C74 113(2) . .

loop_
_geom_bond_atom_site_label_1
_geom_bond_atom_site_label_2
_geom_bond_distance
_geom_bond_site_symmetry_2
Nd1 O5 2.407(7) 3_556
Nd1 O14 2.413(3) .
Nd1 O9 2.427(7) 6_557
Nd1 O2 2.427(7) .
Nd1 O12 2.503(8) 8_565
Nd1 O16 2.528(8) .
Nd1 O15 2.545(7) .
Nd1 O11 2.612(9) 8_565
Nd1 O13 2.724(6) .
Nd1 C59 2.868(14) 8_565
Nd2 O3 2.390(7) 5_567
Nd2 O6 2.392(7) 3_556
Nd2 O4 2.396(7) 7_556
Nd2 O13 2.454(6) .
Nd2 O1 2.465(6) .
Nd2 O10 2.485(7) .
Nd2 O7 2.511(10) .
Nd2 O8 2.688(15) .
B1 C27 1.619(12) .
B1 C5 1.619(12) .
B1 C16 1.624(12) .
B2 C49 1.60(2) .
B2 C38 1.616(11) 3_556
B2 C38 1.616(10) .
B3 C56 1.58(2) .
B3 C63 1.631(10) .
B3 C63 1.631(12) 3_557
C1 O1 1.223(11) .
C1 O2 1.262(11) .
C1 C2 1.522(11) .
C2 C3 1.3900 .
C2 C7 1.3900 .
C3 C4 1.3900 .
C3 C11 1.583(10) .
C4 C5 1.3900 .
C4 C10 1.553(10) .
C5 C6 1.3900 .
C6 C7 1.3900 .
C6 C9 1.523(11) .
C7 C8 1.518(11) .
C8 H8A 0.9600 .
C8 H8B 0.9600 .
C8 H8C 0.9600 .
C9 H9A 0.9600 .
C9 H9B 0.9600 .
C9 H9C 0.9600 .
C10 H10A 0.9600 .
C10 H10B 0.9600 .
C10 H10C 0.9600 .
C11 H11A 0.9600 .
C11 H11B 0.9600 .
C11 H11C 0.9600 .
C12 O4 1.235(13) .
C12 O3 1.270(13) .
C12 C13 1.501(11) .
C13 C14 1.3900 .
C13 C18 1.3900 .
C14 C15 1.3900 .
C14 C22 1.523(11) .
C15 C16 1.3900 .
C15 C21 1.521(11) .
C16 C17 1.3900 .
C17 C18 1.3900 .
C17 C20 1.529(11) .
C18 C19 1.538(11) .
C19 H19A 0.9600 .
C19 H19B 0.9600 .
C19 H19C 0.9600 .
C20 H20A 0.9600 .
C20 H20B 0.9600 .
C20 H20C 0.9600 .
C21 H21A 0.9600 .
C21 H21B 0.9600 .
C21 H21C 0.9600 .
C22 H22A 0.9600 .
C22 H22B 0.9600 .
C22 H22C 0.9600 .
C23 O5 1.243(12) .
C23 O6 1.264(11) .
C23 C24 1.500(11) .
C24 C25 1.3900 .
C24 C29 1.3900 .
C25 C26 1.3900 .
C25 C33 1.559(10) .
C26 C27 1.3900 .
C26 C32 1.555(11) .
C27 C28 1.3900 .
C28 C29 1.3900 .
C28 C31 1.533(11) .
C29 C30 1.534(10) .
C30 H30A 0.9600 .
C30 H30B 0.9600 .
C30 H30C 0.9600 .
C31 H31A 0.9600 .
C31 H31B 0.9600 .
C31 H31C 0.9600 .
C32 H32A 0.9600 .
C32 H32B 0.9600 .
C32 H32C 0.9600 .
C34 O8 1.217(16) .
C34 O7 1.303(16) .
C34 C35 1.470(16) .
C33 H33A 0.9600 .
C33 H33B 0.9600 .
C33 H33C 0.9600 .
C35 C36 1.3900 .
C35 C40 1.3900 .
C36 C37 1.3900 .
C36 C44 1.569(15) .
C37 C38 1.3900 .
C37 C43 1.508(13) .
C38 C39 1.3900 .
C39 C40 1.3900 .
C39 C42 1.528(15) .
C40 C41 1.546(14) .
C41 H41A 0.9600 .
C41 H41B 0.9600 .
C41 H41C 0.9600 .
C42 H42A 0.9600 .
C42 H42B 0.9600 .
C42 H42C 0.9600 .
C43 H43A 0.9600 .
C43 H43B 0.9600 .
C43 H43C 0.9600 .
C44 H44A 0.9600 .
C44 H44B 0.9600 .
C44 H44C 0.9600 .
C45 O9 1.245(10) .
C45 O9 1.245(10) 3_556
C45 C46 1.49(2) .
C46 C47 1.397(11) 3_556
C46 C47 1.397(11) .
C47 C48 1.408(12) .
C47 C51 1.517(15) .
C48 C49 1.406(11) .
C48 C50 1.518(15) .
C49 C48 1.406(11) 3_556
C50 H50A 0.9600 .
C50 H50B 0.9600 .
C50 H50C 0.9600 .
C51 H51A 0.9600 .
C51 H51B 0.9600 .
C51 H51C 0.9600 .
C52 O10 1.245(9) 3_557
C52 O10 1.245(9) .
C52 C53 1.491(19) .
C53 C54 1.403(10) 3_557
C53 C54 1.403(10) .
C54 C55 1.403(11) .
C54 C58 1.506(14) .
C55 C56 1.403(11) .
C55 C57 1.557(15) .
C56 C55 1.403(11) 3_557
C57 H57A 0.9600 .
C57 H57B 0.9600 .
C57 H57C 0.9600 .
C58 H58A 0.9600 .
C58 H58B 0.9600 .
C58 H58C 0.9600 .
C59 O11 1.229(14) .
C59 O12 1.236(16) .
C59 C60 1.590(14) .
C59 Nd1 2.868(14) 8_666
C60 C61 1.3900 .
C60 C65 1.3900 .
C61 C62 1.3900 .
C61 C69 1.520(13) .
C62 C63 1.3900 .
C62 C68 1.504(13) .
C63 C64 1.3900 .
C64 C65 1.3900 .
C64 C67 1.555(13) .
C65 C66 1.562(13) .
C66 H66A 0.9600 .
C66 H66B 0.9600 .
C66 H66C 0.9600 .
C67 H67A 0.9600 .
C67 H67B 0.9600 .
C67 H67C 0.9600 .
C68 H68A 0.9600 .
C68 H68B 0.9600 .
C68 H68C 0.9600 .
C69 H69A 0.9600 .
C69 H69B 0.9600 .
C69 H69C 0.9600 .
C70 O13 1.240(9) .
C70 O13 1.240(9) 3_557
C70 O14 1.317(17) .
O3 Nd2 2.390(7) 5_567
O4 Nd2 2.396(7) 7_565
O5 Nd1 2.407(7) 3_556
O6 Nd2 2.392(7) 3_556
O9 Nd1 2.427(7) 6_657
O11 Nd1 2.612(9) 8_666
O12 Nd1 2.503(8) 8_666
O14 Nd1 2.413(3) 3_557
O16 C71 1.251(19) .
N1 C71 1.46(2) .
N1 C72 1.485(19) .
N1 C73 1.51(2) .
C71 H71A 0.9300 .
C72 H72A 0.9600 .
C72 H72B 0.9600 .
C72 H72C 0.9600 .
C73 H73A 0.9600 .
C73 H73B 0.9600 .
C73 H73C 0.9600 .
N2 C75 1.471(19) .
N2 C74 1.510(17) .
